data_2238002
loop_
_publ_author_name
'M\"unch, Alexander S.'
'Katzsch, Felix'
'Weber, Edwin'
'Mertens, Florian O. R. L.'

_publ_section_title
;
 5,5'-(Ethyne-1,2-diyl)diisophthalic acid dimethyl sulfoxide tetrasolvate
;
_journal_coeditor_code RK2402
_journal_issue 6
_journal_name_full 'Acta Crystallographica Section E'
_journal_page_first o908
_journal_page_last o909
_journal_paper_doi 10.1107/S1600536813013068
_journal_volume 69
_journal_year 2013
_chemical_formula_iupac 'C18 H10 O8, 4C2 H6 O S'
_chemical_formula_moiety 'C18 H10 O8, 4(C2 H6 O S)'
_chemical_formula_sum 'C26 H34 O12 S4'
_chemical_formula_weight 666.81
_chemical_melting_point_gt 623
_chemical_name_systematic
;
5,5'-(Ethyne-1,2-diyl)diisophthalic acid dimethyl sulfoxide tetrasolvate
;
_space_group_IT_number 14
_symmetry_cell_setting monoclinic
_symmetry_space_group_name_Hall '-P 2yn'
_symmetry_space_group_name_H-M 'P 1 21/n 1'
_atom_sites_solution_hydrogens geom
_atom_sites_solution_primary direct
_atom_sites_solution_secondary difmap
_audit_creation_method SHELXL97
_cell_angle_alpha 90.00
_cell_angle_beta 95.9700(10)
_cell_angle_gamma 90.00
_cell_formula_units_Z 2
_cell_length_a 8.1406(2)
_cell_length_b 8.7328(2)
_cell_length_c 21.4351(5)
_cell_measurement_reflns_used 9934
_cell_measurement_temperature 100(2)
_cell_measurement_theta_max 49.59
_cell_measurement_theta_min 2.52
_cell_volume 1515.56(6)
_computing_cell_refinement '<i>SAINT</i> (Bruker, 2007)'
_computing_data_collection '<i>APEX2</i> (Bruker, 2007)'
_computing_data_reduction '<i>SAINT</i> (Bruker, 2007)'
_computing_molecular_graphics '<i>SHELXTL</i> (Sheldrick, 2008)'
_computing_publication_material '<i>SHELXTL</i> (Sheldrick, 2008)'
_computing_structure_refinement '<i>SHELXL97</i> (Sheldrick, 2008)'
_computing_structure_solution '<i>SHELXS97</i> (Sheldrick, 2008)'
_diffrn_ambient_temperature 100(2)
_diffrn_measured_fraction_theta_full 0.999
_diffrn_measured_fraction_theta_max 0.999
_diffrn_measurement_device_type 'Bruker APEXII CCD'
_diffrn_measurement_method '\w- and \f-scans'
_diffrn_radiation_monochromator graphite
_diffrn_radiation_source 'fine-focus sealed tube'
_diffrn_radiation_type MoK\a
_diffrn_radiation_wavelength 0.71073
_diffrn_reflns_av_R_equivalents 0.0214
_diffrn_reflns_av_sigmaI/netI 0.0121
_diffrn_reflns_limit_h_max 9
_diffrn_reflns_limit_h_min -9
_diffrn_reflns_limit_k_max 10
_diffrn_reflns_limit_k_min -10
_diffrn_reflns_limit_l_max 25
_diffrn_reflns_limit_l_min -25
_diffrn_reflns_number 20635
_diffrn_reflns_theta_full 24.99
_diffrn_reflns_theta_max 24.99
_diffrn_reflns_theta_min 2.52
_exptl_absorpt_coefficient_mu 0.375
_exptl_absorpt_correction_T_max 0.8770
_exptl_absorpt_correction_T_min 0.8065
_exptl_absorpt_correction_type multi-scan
_exptl_absorpt_process_details '(<i>SADABS</i>; Sheldrick, 2004)'
_exptl_crystal_colour colourless
_exptl_crystal_density_diffrn 1.461
_exptl_crystal_density_method 'not measured'
_exptl_crystal_description block
_exptl_crystal_F_000 700
_exptl_crystal_size_max 0.60
_exptl_crystal_size_mid 0.42
_exptl_crystal_size_min 0.36
_refine_diff_density_max 0.321
_refine_diff_density_min -0.277
_refine_ls_extinction_coef 0.0065(7)
_refine_ls_extinction_expression Fc^*^=kFc[1+0.001xFc^2^\l^3^/sin(2\q)]^-1/4^
_refine_ls_extinction_method '<i>SHELXL97 (Sheldrick, 2008)'
_refine_ls_goodness_of_fit_ref 1.039
_refine_ls_hydrogen_treatment constr
_refine_ls_matrix_type full
_refine_ls_number_parameters 197
_refine_ls_number_reflns 2666
_refine_ls_number_restraints 0
_refine_ls_restrained_S_all 1.039
_refine_ls_R_factor_all 0.0244
_refine_ls_R_factor_gt 0.0235
_refine_ls_shift/su_max 0.001
_refine_ls_shift/su_mean 0.000
_refine_ls_structure_factor_coef Fsqd
_refine_ls_weighting_details 'calc w=1/[\s^2^(Fo^2^)+(0.0228P)^2^+1.1796P] where P=(Fo^2^+2Fc^2^)/3'
_refine_ls_weighting_scheme calc
_refine_ls_wR_factor_gt 0.0584
_refine_ls_wR_factor_ref 0.0589
_reflns_number_gt 2567
_reflns_number_total 2666
_reflns_threshold_expression I>2\s(I)
_cod_data_source_file rk2402.cif
_cod_data_source_block I
_cod_original_sg_symbol_H-M 'P 21/n '
_cod_database_code 2238002
_cod_database_fobs_code 2238002

loop_
_symmetry_equiv_pos_as_xyz
'x, y, z'
'-x+1/2, y+1/2, -z+1/2'
'-x, -y, -z'
'x-1/2, -y-1/2, z-1/2'

loop_
_atom_site_type_symbol
_atom_site_label
_atom_site_fract_x
_atom_site_fract_y
_atom_site_fract_z
_atom_site_U_iso_or_equiv
_atom_site_adp_type
_atom_site_calc_flag
_atom_site_refinement_flags
_atom_site_occupancy
_atom_site_symmetry_multiplicity
O O1 -0.01957(11) 0.64073(11) 1.04506(4) 0.0150(2) Uani d . 1 1
H H1 -0.0882 0.5906 1.0635 0.023 Uiso calc R 1 1
O O2 -0.23612(11) 0.67476(11) 0.97291(5) 0.0171(2) Uani d . 1 1
O O3 -0.21203(11) 1.12870(12) 0.83853(4) 0.0175(2) Uani d . 1 1
H H3 -0.2524 1.1864 0.8095 0.026 Uiso calc R 1 1
O O4 0.02782(12) 1.18846(11) 0.80107(5) 0.0188(2) Uani d . 1 1
C C1 0.43140(17) 0.98735(16) 0.98804(6) 0.0140(3) Uani d . 1 1
C C2 0.26574(16) 0.95657(15) 0.96125(6) 0.0126(3) Uani d . 1 1
C C3 0.17287(16) 0.84319(15) 0.98761(6) 0.0124(3) Uani d . 1 1
H H3A 0.2215 0.7840 1.0219 0.015 Uiso calc R 1 1
C C4 0.01012(16) 0.81681(15) 0.96390(6) 0.0120(3) Uani d . 1 1
C C5 -0.06279(16) 0.90560(15) 0.91469(6) 0.0122(3) Uani d . 1 1
H H5 -0.1751 0.8894 0.8993 0.015 Uiso calc R 1 1
C C6 0.02860(16) 1.01785(15) 0.88804(6) 0.0123(3) Uani d . 1 1
C C7 0.19281(16) 1.04245(15) 0.91065(6) 0.0128(3) Uani d . 1 1
H H7 0.2556 1.1178 0.8917 0.015 Uiso calc R 1 1
C C8 -0.09463(16) 0.70282(15) 0.99368(6) 0.0127(3) Uani d . 1 1
C C9 -0.04995(16) 1.12030(15) 0.83737(6) 0.0136(3) Uani d . 1 1
O O1G 0.78072(12) 0.50559(12) 0.11049(5) 0.0203(2) Uani d . 1 1
S S1G 0.61418(4) 0.44680(4) 0.081415(15) 0.01417(10) Uani d . 1 1
C C1G 0.55281(17) 0.31280(16) 0.13740(7) 0.0179(3) Uani d . 1 1
H H1G1 0.6343 0.2300 0.1430 0.027 Uiso calc R 1 1
H H1G2 0.4446 0.2701 0.1224 0.027 Uiso calc R 1 1
H H1G3 0.5459 0.3647 0.1776 0.027 Uiso calc R 1 1
C C2G 0.47196(17) 0.59699(16) 0.09296(7) 0.0187(3) Uani d . 1 1
H H2G1 0.4814 0.6252 0.1374 0.028 Uiso calc R 1 1
H H2G2 0.3592 0.5620 0.0799 0.028 Uiso calc R 1 1
H H2G3 0.4971 0.6862 0.0679 0.028 Uiso calc R 1 1
O O1H 0.10288(12) 0.21753(11) 0.25639(5) 0.0197(2) Uani d . 1 1
S S1H -0.00487(4) 0.32301(4) 0.212754(15) 0.01365(10) Uani d . 1 1
C C1H -0.09563(18) 0.45741(18) 0.26201(7) 0.0212(3) Uani d . 1 1
H H1H1 -0.1821 0.4065 0.2829 0.032 Uiso calc R 1 1
H H1H2 -0.1439 0.5424 0.2365 0.032 Uiso calc R 1 1
H H1H3 -0.0105 0.4969 0.2936 0.032 Uiso calc R 1 1
C C2H 0.13616(17) 0.45062(17) 0.18084(7) 0.0181(3) Uani d . 1 1
H H2H1 0.2159 0.4890 0.2146 0.027 Uiso calc R 1 1
H H2H2 0.0750 0.5368 0.1604 0.027 Uiso calc R 1 1
H H2H3 0.1949 0.3960 0.1500 0.027 Uiso calc R 1 1

loop_
_atom_site_aniso_label
_atom_site_aniso_U_11
_atom_site_aniso_U_22
_atom_site_aniso_U_33
_atom_site_aniso_U_12
_atom_site_aniso_U_13
_atom_site_aniso_U_23
O1 0.0133(5) 0.0160(5) 0.0157(5) -0.0021(4) 0.0013(4) 0.0042(4)
O2 0.0125(5) 0.0181(5) 0.0201(5) -0.0040(4) -0.0010(4) 0.0017(4)
O3 0.0128(5) 0.0213(5) 0.0175(5) 0.0016(4) -0.0024(4) 0.0052(4)
O4 0.0194(5) 0.0200(5) 0.0172(5) 0.0009(4) 0.0030(4) 0.0055(4)
C1 0.0133(6) 0.0144(7) 0.0148(6) 0.0008(5) 0.0034(5) 0.0024(5)
C2 0.0102(6) 0.0144(6) 0.0136(6) 0.0012(5) 0.0028(5) -0.0030(5)
C3 0.0125(6) 0.0129(6) 0.0119(6) 0.0025(5) 0.0014(5) -0.0007(5)
C4 0.0125(6) 0.0114(6) 0.0124(6) 0.0006(5) 0.0026(5) -0.0036(5)
C5 0.0107(6) 0.0138(6) 0.0119(6) 0.0000(5) 0.0004(5) -0.0039(5)
C6 0.0134(6) 0.0128(6) 0.0110(6) 0.0017(5) 0.0019(5) -0.0032(5)
C7 0.0129(6) 0.0129(6) 0.0132(6) -0.0004(5) 0.0047(5) -0.0018(5)
C8 0.0138(7) 0.0109(6) 0.0135(6) 0.0015(5) 0.0023(5) -0.0027(5)
C9 0.0150(7) 0.0128(6) 0.0126(6) 0.0000(5) -0.0005(5) -0.0033(5)
O1G 0.0126(5) 0.0287(6) 0.0191(5) -0.0055(4) -0.0007(4) 0.0071(4)
S1G 0.01290(18) 0.01668(18) 0.01294(17) -0.00069(13) 0.00131(12) 0.00166(12)
C1G 0.0165(7) 0.0184(7) 0.0188(7) -0.0021(6) 0.0020(5) 0.0053(6)
C2G 0.0170(7) 0.0164(7) 0.0220(7) 0.0015(6) -0.0001(5) 0.0003(6)
O1H 0.0208(5) 0.0154(5) 0.0210(5) -0.0003(4) -0.0066(4) 0.0022(4)
S1H 0.01273(17) 0.01452(18) 0.01321(17) -0.00085(13) -0.00095(12) -0.00052(12)
C1H 0.0205(7) 0.0250(8) 0.0188(7) 0.0030(6) 0.0054(6) -0.0024(6)
C2H 0.0152(7) 0.0205(7) 0.0187(7) -0.0021(6) 0.0028(5) 0.0009(6)

loop_
_atom_type_symbol
_atom_type_description
_atom_type_scat_dispersion_real
_atom_type_scat_dispersion_imag
_atom_type_scat_source
C C 0.0033 0.0016 'International Tables Vol C Tables 4.2.6.8 and 6.1.1.4'
H H 0.0000 0.0000 'International Tables Vol C Tables 4.2.6.8 and 6.1.1.4'
O O 0.0106 0.0060 'International Tables Vol C Tables 4.2.6.8 and 6.1.1.4'
S S 0.1246 0.1234 'International Tables Vol C Tables 4.2.6.8 and 6.1.1.4'

loop_
_geom_angle_atom_site_label_1
_geom_angle_atom_site_label_2
_geom_angle_atom_site_label_3
_geom_angle_site_symmetry_1
_geom_angle
C8 O1 H1 . 109.5
C9 O3 H3 . 109.5
C1 C1 C2 3_677 178.29(18)
C7 C2 C3 . 119.25(12)
C7 C2 C1 . 121.00(12)
C3 C2 C1 . 119.70(12)
C4 C3 C2 . 120.31(12)
C4 C3 H3A . 119.8
C2 C3 H3A . 119.8
C3 C4 C5 . 120.05(12)
C3 C4 C8 . 121.26(12)
C5 C4 C8 . 118.49(12)
C6 C5 C4 . 120.04(12)
C6 C5 H5 . 120.0
C4 C5 H5 . 120.0
C5 C6 C7 . 120.15(12)
C5 C6 C9 . 120.87(12)
C7 C6 C9 . 118.87(12)
C6 C7 C2 . 120.16(12)
C6 C7 H7 . 119.9
C2 C7 H7 . 119.9
O2 C8 O1 . 124.18(12)
O2 C8 C4 . 122.56(12)
O1 C8 C4 . 113.23(11)
O4 C9 O3 . 125.03(12)
O4 C9 C6 . 123.21(12)
O3 C9 C6 . 111.74(11)
O1G S1G C2G . 104.99(6)
O1G S1G C1G . 104.22(6)
C2G S1G C1G . 99.07(7)
S1G C1G H1G1 . 109.5
S1G C1G H1G2 . 109.5
H1G1 C1G H1G2 . 109.5
S1G C1G H1G3 . 109.5
H1G1 C1G H1G3 . 109.5
H1G2 C1G H1G3 . 109.5
S1G C2G H2G1 . 109.5
S1G C2G H2G2 . 109.5
H2G1 C2G H2G2 . 109.5
S1G C2G H2G3 . 109.5
H2G1 C2G H2G3 . 109.5
H2G2 C2G H2G3 . 109.5
O1H S1H C2H . 105.09(6)
O1H S1H C1H . 106.32(6)
C2H S1H C1H . 97.93(7)
S1H C1H H1H1 . 109.5
S1H C1H H1H2 . 109.5
H1H1 C1H H1H2 . 109.5
S1H C1H H1H3 . 109.5
H1H1 C1H H1H3 . 109.5
H1H2 C1H H1H3 . 109.5
S1H C2H H2H1 . 109.5
S1H C2H H2H2 . 109.5
H2H1 C2H H2H2 . 109.5
S1H C2H H2H3 . 109.5
H2H1 C2H H2H3 . 109.5
H2H2 C2H H2H3 . 109.5

loop_
_geom_bond_atom_site_label_1
_geom_bond_atom_site_label_2
_geom_bond_site_symmetry_2
_geom_bond_distance
O1 C8 . 1.3192(16)
O1 H1 . 0.8400
O2 C8 . 1.2158(16)
O3 C9 . 1.3243(16)
O3 H3 . 0.8400
O4 C9 . 1.2096(17)
C1 C1 3_677 1.200(3)
C1 C2 . 1.4351(19)
C2 C7 . 1.3990(19)
C2 C3 . 1.3999(19)
C3 C4 . 1.3880(18)
C3 H3A . 0.9500
C4 C5 . 1.3913(19)
C4 C8 . 1.4963(18)
C5 C6 . 1.3890(19)
C5 H5 . 0.9500
C6 C7 . 1.3904(19)
C6 C9 . 1.4982(18)
C7 H7 . 0.9500
O1G S1G . 1.5213(10)
S1G C2G . 1.7837(14)
S1G C1G . 1.7843(14)
C1G H1G1 . 0.9800
C1G H1G2 . 0.9800
C1G H1G3 . 0.9800
C2G H2G1 . 0.9800
C2G H2G2 . 0.9800
C2G H2G3 . 0.9800
O1H S1H . 1.5239(10)
S1H C2H . 1.7864(14)
S1H C1H . 1.7890(14)
C1H H1H1 . 0.9800
C1H H1H2 . 0.9800
C1H H1H3 . 0.9800
C2H H2H1 . 0.9800
C2H H2H2 . 0.9800
C2H H2H3 . 0.9800

loop_
_geom_hbond_atom_site_label_D
_geom_hbond_atom_site_label_H
_geom_hbond_atom_site_label_A
_geom_hbond_site_symmetry_A
_geom_hbond_distance_DH
_geom_hbond_distance_HA
_geom_hbond_distance_DA
_geom_hbond_angle_DHA
O1 H1 O1G 1_456 0.84 1.71 2.5451(13) 171.3
O3 H3 O1H 4_576 0.84 1.76 2.5732(13) 161.2
C1G H1G2 O2 3_566 0.98 2.56 3.3138(17) 133.6
C1G H1G3 O4 4_675 0.98 2.71 3.5351(17) 142.6
C2G H2G1 O1H 2 0.98 2.57 3.5093(18) 159.7
C2G H2G2 O2 3_566 0.98 2.52 3.2783(17) 134.6
C1H H1H1 O4 4_575 0.98 2.57 3.5006(18) 158.6
C1H H1H2 O4 3_576 0.98 2.69 3.4427(18) 134.1
C2H H2H1 O1H 2 0.98 2.52 3.3409(17) 141.2
C2H H2H2 O1 1_554 0.98 2.67 3.4738(17) 139.3
C2H H2H2 O1G 1_455 0.98 2.54 3.1574(17) 121.3
C2H H2H2 O4 3_576 0.98 2.70 3.4604(18) 134.9

loop_
_geom_torsion_atom_site_label_1
_geom_torsion_atom_site_label_2
_geom_torsion_atom_site_label_3
_geom_torsion_atom_site_label_4
_geom_torsion
C7 C2 C3 C4 -0.23(19)
C1 C2 C3 C4 177.18(12)
C2 C3 C4 C5 -1.53(19)
C2 C3 C4 C8 -176.32(12)
C3 C4 C5 C6 1.83(19)
C8 C4 C5 C6 176.76(11)
C4 C5 C6 C7 -0.36(19)
C4 C5 C6 C9 -176.70(12)
C5 C6 C7 C2 -1.41(19)
C9 C6 C7 C2 175.00(12)
C3 C2 C7 C6 1.70(19)
C1 C2 C7 C6 -175.67(12)
C3 C4 C8 O2 -178.09(12)
C5 C4 C8 O2 7.04(19)
C3 C4 C8 O1 3.81(17)
C5 C4 C8 O1 -171.06(11)
C5 C6 C9 O4 -158.78(13)
C7 C6 C9 O4 24.84(19)
C5 C6 C9 O3 22.60(17)
C7 C6 C9 O3 -153.78(12)
